data_4507764
loop_
_publ_author_name
'Rajbanshi, Arbin'
'Wan, Shun'
'Custelcean, Radu'

_publ_section_title
;
 Dihydrogen Phosphate Clusters: Trapping H2PO4--Tetramers and Hexamers in
 Urea-Functionalized Molecular Crystals
;
_journal_issue 5
_journal_name_full 'Crystal Growth &amp; Design'
_journal_page_first 2233
_journal_paper_doi 10.1021/cg400336q
_journal_volume 13
_journal_year 2013
_chemical_formula_sum 'C81 H162 N11 O19 P3'
_chemical_formula_weight 1687.13
_chemical_name_systematic
; 
 ? 
;
_space_group_IT_number 2
_symmetry_cell_setting triclinic
_symmetry_space_group_name_Hall '-P 1'
_symmetry_space_group_name_H-M 'P -1'
_atom_sites_solution_hydrogens geom
_atom_sites_solution_primary direct
_atom_sites_solution_secondary difmap
_audit_creation_method SHELXL-97
_cell_angle_alpha 99.483(2)
_cell_angle_beta 90.133(3)
_cell_angle_gamma 113.454(2)
_cell_formula_units_Z 2
_cell_length_a 13.9538(15)
_cell_length_b 17.1425(18)
_cell_length_c 22.245(2)
_cell_measurement_temperature 173(2)
_cell_volume 4801.2(8)
_computing_structure_refinement 'SHELXL-97 (Sheldrick, 1997)'
_computing_structure_solution 'SHELXS-97 (Sheldrick, 1990)'
_diffrn_ambient_temperature 173(2)
_diffrn_measured_fraction_theta_full 0.999
_diffrn_measured_fraction_theta_max 0.999
_diffrn_radiation_monochromator graphite
_diffrn_radiation_source 'fine-focus sealed tube'
_diffrn_radiation_type MoK\a
_diffrn_radiation_wavelength 0.71073
_diffrn_reflns_av_R_equivalents 0.0674
_diffrn_reflns_av_sigmaI/netI 0.0829
_diffrn_reflns_limit_h_max 16
_diffrn_reflns_limit_h_min -16
_diffrn_reflns_limit_k_max 20
_diffrn_reflns_limit_k_min -20
_diffrn_reflns_limit_l_max 26
_diffrn_reflns_limit_l_min -26
_diffrn_reflns_number 47334
_diffrn_reflns_theta_full 25.00
_diffrn_reflns_theta_max 25.00
_diffrn_reflns_theta_min 1.80
_exptl_absorpt_coefficient_mu 0.129
_exptl_absorpt_correction_T_max 0.9949
_exptl_absorpt_correction_T_min 0.9599
_exptl_absorpt_correction_type multi-scan
_exptl_absorpt_process_details SADABS
_exptl_crystal_density_diffrn 1.167
_exptl_crystal_density_method 'not measured'
_exptl_crystal_F_000 1844
_exptl_crystal_size_max 0.32
_exptl_crystal_size_mid 0.18
_exptl_crystal_size_min 0.04
_refine_diff_density_max 1.223
_refine_diff_density_min -0.491
_refine_diff_density_rms 0.079
_refine_ls_extinction_method none
_refine_ls_goodness_of_fit_ref 1.013
_refine_ls_hydrogen_treatment mixed
_refine_ls_matrix_type full
_refine_ls_number_parameters 1057
_refine_ls_number_reflns 16923
_refine_ls_number_restraints 0
_refine_ls_restrained_S_all 1.013
_refine_ls_R_factor_all 0.1520
_refine_ls_R_factor_gt 0.0876
_refine_ls_shift/su_max 0.001
_refine_ls_shift/su_mean 0.000
_refine_ls_structure_factor_coef Fsqd
_refine_ls_weighting_details 'calc w=1/[\s^2^(Fo^2^)+(0.1590P)^2^+0.0000P] where P=(Fo^2^+2Fc^2^)/3'
_refine_ls_weighting_scheme calc
_refine_ls_wR_factor_gt 0.2330
_refine_ls_wR_factor_ref 0.2694
_reflns_number_gt 9118
_reflns_number_total 16923
_reflns_threshold_expression >2sigma(I)
_cod_data_source_file cg400336q_si_002.cif
_cod_data_source_block 2
_cod_original_cell_volume 4801.1(9)
_cod_original_sg_symbol_H-M P-1
_cod_database_code 4507764

loop_
_symmetry_equiv_pos_as_xyz
'x, y, z'
'-x, -y, -z'

loop_
_atom_site_label
_atom_site_type_symbol
_atom_site_fract_x
_atom_site_fract_y
_atom_site_fract_z
_atom_site_U_iso_or_equiv
_atom_site_adp_type
_atom_site_occupancy
_atom_site_symmetry_multiplicity
_atom_site_calc_flag
_atom_site_refinement_flags
P1 P 0.17752(9) 0.58907(7) 0.29846(5) 0.0452(3) Uani 1 1 d .
O1 O 0.3862(3) 0.5186(2) 0.09425(15) 0.0653(9) Uani 1 1 d .
N1 N 0.2397(3) 0.4864(3) 0.14636(17) 0.0612(11) Uani 1 1 d .
H1 H 0.2086 0.5045 0.1765 0.073 Uiso 1 1 calc R
C1 C 0.3395(4) 0.5363(3) 0.1376(2) 0.0515(11) Uani 1 1 d .
P2 P 0.25246(9) 0.65406(7) 0.75093(5) 0.0438(3) Uani 1 1 d .
O2 O 0.6183(3) 0.7629(3) 0.37035(15) 0.0746(11) Uani 1 1 d .
N2 N 0.3835(3) 0.6090(2) 0.18234(16) 0.0498(9) Uani 1 1 d .
H2 H 0.3439 0.6157 0.2117 0.060 Uiso 1 1 calc R
C2 C 0.4874(3) 0.6745(3) 0.1856(2) 0.0460(11) Uani 1 1 d .
P3 P -0.05759(8) 0.47788(7) 0.40756(5) 0.0406(3) Uani 1 1 d .
O3 O 0.6471(2) 0.85825(19) 0.67977(13) 0.0520(8) Uani 1 1 d .
N3 N 0.4843(3) 0.6983(2) 0.29580(16) 0.0489(9) Uani 1 1 d .
H3 H 0.4164 0.6667 0.2900 0.059 Uiso 1 1 calc R
C3 C 0.5369(4) 0.6956(3) 0.1329(2) 0.0511(11) Uani 1 1 d .
H3A H 0.5019 0.6652 0.0941 0.061 Uiso 1 1 calc R
O4 O 0.4427(3) 0.9731(3) 0.9104(4) 0.179(3) Uani 1 1 d .
N4 N 0.4509(3) 0.6930(2) 0.39574(16) 0.0518(9) Uani 1 1 d .
H4 H 0.3873 0.6584 0.3799 0.062 Uiso 1 1 calc R
C4 C 0.6364(4) 0.7599(3) 0.1362(2) 0.0572(12) Uani 1 1 d .
H4A H 0.6701 0.7732 0.0999 0.069 Uiso 1 1 calc R
O5 O 0.1281(2) 0.50583(19) 0.25522(14) 0.0541(8) Uani 1 1 d .
N5 N 0.4803(3) 0.7571(2) 0.65244(15) 0.0431(8) Uani 1 1 d .
H5 H 0.4217 0.7264 0.6675 0.052 Uiso 1 1 calc R
C5 C 0.6867(4) 0.8050(3) 0.1928(2) 0.0591(13) Uani 1 1 d .
H5A H 0.7551 0.8496 0.1956 0.071 Uiso 1 1 calc R
O6 O 0.2729(2) 0.65470(19) 0.27809(14) 0.0563(8) Uani 1 1 d .
N6 N 0.5400(3) 0.8015(2) 0.75348(15) 0.0420(8) Uani 1 1 d .
H6 H 0.4815 0.7596 0.7602 0.050 Uiso 1 1 calc R
C6 C 0.6371(4) 0.7850(3) 0.2450(2) 0.0558(12) Uani 1 1 d .
H6A H 0.6717 0.8169 0.2836 0.067 Uiso 1 1 calc R
O7 O 0.0959(3) 0.6310(2) 0.31238(16) 0.0621(9) Uani 1 1 d .
N7 N 0.4518(3) 0.8531(2) 0.85731(17) 0.0535(10) Uani 1 1 d .
H7 H 0.4155 0.7990 0.8397 0.064 Uiso 1 1 calc R
C7 C 0.5380(3) 0.7194(3) 0.2429(2) 0.0465(11) Uani 1 1 d .
O8 O 0.2107(3) 0.5740(2) 0.36175(16) 0.0593(9) Uani 1 1 d .
N8 N 0.2937(4) 0.8536(4) 0.8801(3) 0.118(2) Uani 1 1 d .
H8 H 0.2636 0.8055 0.8532 0.141 Uiso 1 1 calc R
C8 C 0.5260(4) 0.7217(3) 0.3546(2) 0.0546(12) Uani 1 1 d .
O9 O 0.2681(2) 0.67891(18) 0.68868(13) 0.0462(7) Uani 1 1 d .
N9 N 0.1810(3) 0.3008(2) 0.41185(16) 0.0472(9) Uani 1 1 d .
C9 C 0.4645(3) 0.7127(3) 0.4597(2) 0.0460(11) Uani 1 1 d .
O10 O 0.3498(2) 0.68171(18) 0.79090(13) 0.0502(7) Uani 1 1 d .
N10 N 0.6976(3) 0.4999(2) 0.09063(16) 0.0457(9) Uani 1 1 d .
C10 C 0.5557(3) 0.7723(3) 0.4931(2) 0.0503(11) Uani 1 1 d .
H10 H 0.6147 0.8021 0.4721 0.060 Uiso 1 1 calc R
O11 O 0.1815(3) 0.6964(2) 0.78724(14) 0.0549(8) Uani 1 1 d .
N11 N 0.3912(3) 0.9096(2) 0.2639(2) 0.0672(12) Uani 1 1 d .
C11 C 0.5623(3) 0.7894(3) 0.5565(2) 0.0458(10) Uani 1 1 d .
H11 H 0.6255 0.8309 0.5782 0.055 Uiso 1 1 calc R
O12 O 0.1886(2) 0.55392(18) 0.74288(15) 0.0505(8) Uani 1 1 d .
C12 C 0.4785(3) 0.7470(3) 0.58855(18) 0.0416(10) Uani 1 1 d .
O13 O -0.0739(2) 0.52282(18) 0.35775(13) 0.0451(7) Uani 1 1 d .
C13 C 0.3858(3) 0.6888(3) 0.5550(2) 0.0470(11) Uani 1 1 d .
H13 H 0.3259 0.6603 0.5758 0.056 Uiso 1 1 calc R
O14 O -0.1215(2) 0.4948(2) 0.46189(14) 0.0493(8) Uani 1 1 d .
C14 C 0.3801(3) 0.6723(3) 0.4920(2) 0.0496(11) Uani 1 1 d .
H14 H 0.3162 0.6320 0.4703 0.060 Uiso 1 1 calc R
O15 O -0.1044(2) 0.37783(17) 0.38391(13) 0.0441(7) Uani 1 1 d .
C15 C 0.5617(3) 0.8085(3) 0.69394(19) 0.0416(10) Uani 1 1 d .
O16 O 0.0548(2) 0.50532(19) 0.42928(13) 0.0455(7) Uani 1 1 d .
C16 C 0.6059(3) 0.8577(3) 0.8046(2) 0.0440(10) Uani 1 1 d .
O17 O -0.0351(4) 0.5182(4) 0.1732(2) 0.120(2) Uani 1 1 d .
C17 C 0.7144(3) 0.8875(3) 0.8050(2) 0.0518(11) Uani 1 1 d .
H17 H 0.7449 0.8666 0.7715 0.062 Uiso 1 1 calc R
O18 O -0.0017(3) 0.3494(2) 0.27752(16) 0.0495(8) Uani 1 1 d .
C18 C 0.7790(4) 0.9479(3) 0.8540(2) 0.0612(13) Uani 1 1 d .
H18 H 0.8531 0.9690 0.8534 0.073 Uiso 1 1 calc R
O19 O 0.8736(7) 0.9095(4) 0.5046(3) 0.169(3) Uani 1 1 d .
C19 C 0.7346(4) 0.9765(3) 0.9030(2) 0.0643(14) Uani 1 1 d .
H19 H 0.7781 1.0190 0.9358 0.077 Uiso 1 1 calc R
C20 C 0.6278(4) 0.9441(3) 0.9051(2) 0.0593(13) Uani 1 1 d .
H20 H 0.5985 0.9620 0.9405 0.071 Uiso 1 1 calc R
C21 C 0.5615(4) 0.8858(3) 0.8563(2) 0.0467(11) Uani 1 1 d .
C22 C 0.3983(5) 0.8986(4) 0.8833(3) 0.101(2) Uani 1 1 d .
C23 C 0.1832(7) 0.4047(4) 0.1077(3) 0.150(4) Uani 1 1 d .
H23A H 0.1640 0.4161 0.0682 0.180 Uiso 1 1 calc R
H23B H 0.2319 0.3758 0.0994 0.180 Uiso 1 1 calc R
C24 C 0.0939(7) 0.3471(5) 0.1274(4) 0.149(4) Uani 1 1 d .
H24A H 0.0354 0.3606 0.1140 0.179 Uiso 1 1 calc R
H24B H 0.1009 0.3611 0.1726 0.179 Uiso 1 1 calc R
C25 C 0.0604(13) 0.2566(10) 0.1115(7) 0.237(6) Uiso 1 1 d .
H25A H 0.0914 0.2432 0.0732 0.284 Uiso 1 1 calc R
H25B H -0.0167 0.2302 0.1031 0.284 Uiso 1 1 calc R
C26 C 0.0880(9) 0.2170(8) 0.1579(6) 0.194(5) Uani 1 1 d .
H26A H 0.1643 0.2364 0.1624 0.291 Uiso 1 1 calc R
H26B H 0.0554 0.1539 0.1457 0.291 Uiso 1 1 calc R
H26C H 0.0629 0.2338 0.1970 0.291 Uiso 1 1 calc R
C27 C 0.2299(7) 0.8850(6) 0.9219(4) 0.128(3) Uiso 1 1 d .
H27A H 0.1638 0.8363 0.9270 0.154 Uiso 1 1 calc R
H27B H 0.2685 0.9113 0.9625 0.154 Uiso 1 1 calc R
C28 C 0.2077(6) 0.9479(5) 0.8965(3) 0.108(2) Uiso 1 1 d .
H28A H 0.1662 0.9195 0.8569 0.130 Uiso 1 1 calc R
H28B H 0.2747 0.9931 0.8882 0.130 Uiso 1 1 calc R
C29 C 0.1474(9) 0.9921(8) 0.9372(5) 0.174(4) Uiso 1 1 d .
H29A H 0.0835 0.9463 0.9483 0.209 Uiso 1 1 calc R
H29B H 0.1916 1.0238 0.9755 0.209 Uiso 1 1 calc R
C30 C 0.1208(11) 1.0426(9) 0.9158(6) 0.212(5) Uiso 1 1 d .
H30A H 0.0912 1.0715 0.9475 0.318 Uiso 1 1 calc R
H30B H 0.0681 1.0108 0.8816 0.318 Uiso 1 1 calc R
H30C H 0.1820 1.0859 0.9013 0.318 Uiso 1 1 calc R
C31 C 0.2695(3) 0.3254(3) 0.4607(2) 0.0504(11) Uani 1 1 d .
H31A H 0.3295 0.3183 0.4405 0.061 Uiso 1 1 calc R
H31B H 0.2459 0.2835 0.4890 0.061 Uiso 1 1 calc R
C32 C 0.3091(4) 0.4162(3) 0.4987(2) 0.0571(12) Uani 1 1 d .
H32A H 0.3427 0.4594 0.4723 0.068 Uiso 1 1 calc R
H32B H 0.2495 0.4269 0.5165 0.068 Uiso 1 1 calc R
C33 C 0.3871(4) 0.4250(3) 0.5490(2) 0.0674(14) Uani 1 1 d .
H33A H 0.4481 0.4177 0.5305 0.081 Uiso 1 1 calc R
H33B H 0.3545 0.3780 0.5726 0.081 Uiso 1 1 calc R
C34 C 0.4254(5) 0.5113(3) 0.5926(3) 0.0795(16) Uani 1 1 d .
H34A H 0.4565 0.5583 0.5696 0.119 Uiso 1 1 calc R
H34B H 0.4782 0.5138 0.6229 0.119 Uiso 1 1 calc R
H34C H 0.3663 0.5172 0.6135 0.119 Uiso 1 1 calc R
C35 C 0.0872(3) 0.3130(3) 0.4392(2) 0.0514(11) Uani 1 1 d .
H35A H 0.1065 0.3757 0.4526 0.062 Uiso 1 1 calc R
H35B H 0.0296 0.2917 0.4067 0.062 Uiso 1 1 calc R
C36 C 0.0468(4) 0.2685(3) 0.4925(2) 0.0587(13) Uani 1 1 d .
H36A H 0.0988 0.2968 0.5281 0.070 Uiso 1 1 calc R
H36B H 0.0379 0.2074 0.4819 0.070 Uiso 1 1 calc R
C37 C -0.0579(4) 0.2715(3) 0.5096(3) 0.0682(15) Uani 1 1 d .
H37A H -0.0505 0.3322 0.5168 0.082 Uiso 1 1 calc R
H37B H -0.1115 0.2388 0.4752 0.082 Uiso 1 1 calc R
C38 C -0.0937(4) 0.2333(4) 0.5663(3) 0.0827(18) Uani 1 1 d .
H38A H -0.1110 0.1711 0.5573 0.124 Uiso 1 1 calc R
H38B H -0.1559 0.2428 0.5791 0.124 Uiso 1 1 calc R
H38C H -0.0376 0.2612 0.5991 0.124 Uiso 1 1 calc R
C39 C 0.1535(4) 0.2058(3) 0.3847(2) 0.0506(11) Uani 1 1 d .
H39A H 0.2161 0.2014 0.3663 0.061 Uiso 1 1 calc R
H39B H 0.1382 0.1727 0.4186 0.061 Uiso 1 1 calc R
C40 C 0.0625(4) 0.1632(3) 0.3372(2) 0.0655(14) Uani 1 1 d .
H40A H 0.0744 0.1973 0.3040 0.079 Uiso 1 1 calc R
H40B H -0.0024 0.1617 0.3559 0.079 Uiso 1 1 calc R
C41 C 0.0497(4) 0.0719(3) 0.3110(3) 0.0699(15) Uani 1 1 d .
H41A H 0.1142 0.0746 0.2912 0.084 Uiso 1 1 calc R
H41B H 0.0427 0.0398 0.3451 0.084 Uiso 1 1 calc R
C42 C -0.0420(6) 0.0223(4) 0.2655(3) 0.103(2) Uani 1 1 d .
H42A H -0.1061 0.0216 0.2838 0.155 Uiso 1 1 calc R
H42B H -0.0479 -0.0371 0.2533 0.155 Uiso 1 1 calc R
H42C H -0.0323 0.0499 0.2294 0.155 Uiso 1 1 calc R
C43 C 0.2154(4) 0.3575(3) 0.3634(2) 0.0569(12) Uani 1 1 d .
H43A H 0.1526 0.3474 0.3372 0.068 Uiso 1 1 calc R
H43B H 0.2442 0.4188 0.3841 0.068 Uiso 1 1 calc R
C44 C 0.2964(4) 0.3437(3) 0.3225(2) 0.0559(12) Uani 1 1 d .
H44A H 0.2663 0.2844 0.2982 0.067 Uiso 1 1 calc R
H44B H 0.3581 0.3499 0.3481 0.067 Uiso 1 1 calc R
C45 C 0.3305(4) 0.4091(3) 0.2798(2) 0.0652(14) Uani 1 1 d .
H45A H 0.2677 0.4092 0.2591 0.078 Uiso 1 1 calc R
H45B H 0.3699 0.4676 0.3040 0.078 Uiso 1 1 calc R
C46 C 0.3980(4) 0.3889(4) 0.2326(3) 0.0858(18) Uani 1 1 d .
H46A H 0.4620 0.3917 0.2529 0.129 Uiso 1 1 calc R
H46B H 0.4166 0.4312 0.2052 0.129 Uiso 1 1 calc R
H46C H 0.3596 0.3307 0.2089 0.129 Uiso 1 1 calc R
C47 C 0.5868(3) 0.4533(3) 0.0619(2) 0.0506(11) Uani 1 1 d .
H47A H 0.5472 0.4885 0.0767 0.061 Uiso 1 1 calc R
H47B H 0.5892 0.4507 0.0172 0.061 Uiso 1 1 calc R
C48 C 0.5266(4) 0.3636(3) 0.0732(2) 0.0576(12) Uani 1 1 d .
H48A H 0.5232 0.3642 0.1177 0.069 Uiso 1 1 calc R
H48B H 0.5624 0.3260 0.0566 0.069 Uiso 1 1 calc R
C49 C 0.4155(4) 0.3279(3) 0.0424(2) 0.0630(13) Uani 1 1 d .
H49A H 0.3783 0.3625 0.0625 0.076 Uiso 1 1 calc R
H49B H 0.4202 0.3352 -0.0009 0.076 Uiso 1 1 calc R
C50 C 0.3525(4) 0.2349(4) 0.0447(3) 0.0804(17) Uani 1 1 d .
H50A H 0.3889 0.2000 0.0251 0.121 Uiso 1 1 calc R
H50B H 0.2836 0.2160 0.0230 0.121 Uiso 1 1 calc R
H50C H 0.3438 0.2275 0.0874 0.121 Uiso 1 1 calc R
C51 C 0.7414(3) 0.5868(3) 0.0697(2) 0.0503(11) Uani 1 1 d .
H51A H 0.7264 0.5764 0.0249 0.060 Uiso 1 1 calc R
H51B H 0.7030 0.6212 0.0886 0.060 Uiso 1 1 calc R
C52 C 0.8565(4) 0.6402(3) 0.0840(3) 0.0732(15) Uani 1 1 d .
H52A H 0.8742 0.6465 0.1282 0.088 Uiso 1 1 calc R
H52B H 0.8964 0.6103 0.0610 0.088 Uiso 1 1 calc R
C53 C 0.8878(4) 0.7281(3) 0.0678(3) 0.0650(14) Uani 1 1 d .
H53A H 0.8608 0.7207 0.0251 0.078 Uiso 1 1 calc R
H53B H 0.8528 0.7594 0.0943 0.078 Uiso 1 1 calc R
C54 C 1.0017(5) 0.7828(4) 0.0733(4) 0.115(3) Uani 1 1 d .
H54A H 1.0319 0.7830 0.1132 0.173 Uiso 1 1 calc R
H54B H 1.0130 0.8419 0.0697 0.173 Uiso 1 1 calc R
H54C H 1.0354 0.7595 0.0408 0.173 Uiso 1 1 calc R
C55 C 0.7637(4) 0.4485(3) 0.0700(2) 0.0589(13) Uani 1 1 d .
H55A H 0.8359 0.4817 0.0890 0.071 Uiso 1 1 calc R
H55B H 0.7347 0.3935 0.0857 0.071 Uiso 1 1 calc R
C56 C 0.7692(4) 0.4281(4) 0.0026(3) 0.0746(16) Uani 1 1 d .
H56A H 0.7887 0.4818 -0.0145 0.090 Uiso 1 1 calc R
H56B H 0.6991 0.3871 -0.0163 0.090 Uiso 1 1 calc R
C57 C 0.8492(5) 0.3885(4) -0.0142(3) 0.0896(19) Uani 1 1 d .
H57A H 0.8278 0.3334 0.0011 0.107 Uiso 1 1 calc R
H57B H 0.9186 0.4283 0.0064 0.107 Uiso 1 1 calc R
C58 C 0.8588(6) 0.3717(5) -0.0837(3) 0.113(3) Uani 1 1 d .
H58A H 0.7897 0.3346 -0.1044 0.169 Uiso 1 1 calc R
H58B H 0.9067 0.3429 -0.0924 0.169 Uiso 1 1 calc R
H58C H 0.8861 0.4268 -0.0984 0.169 Uiso 1 1 calc R
C59 C 0.7036(4) 0.5114(3) 0.1593(2) 0.0555(12) Uani 1 1 d .
H59A H 0.7784 0.5400 0.1744 0.067 Uiso 1 1 calc R
H59B H 0.6753 0.4533 0.1706 0.067 Uiso 1 1 calc R
C60 C 0.6469(4) 0.5624(3) 0.1925(2) 0.0628(13) Uani 1 1 d .
H60A H 0.5719 0.5350 0.1777 0.075 Uiso 1 1 calc R
H60B H 0.6765 0.6218 0.1834 0.075 Uiso 1 1 calc R
C61 C 0.6568(4) 0.5668(3) 0.2612(2) 0.0671(14) Uani 1 1 d .
H61A H 0.6015 0.5831 0.2797 0.081 Uiso 1 1 calc R
H61B H 0.6438 0.5083 0.2690 0.081 Uiso 1 1 calc R
C62 C 0.7593(5) 0.6281(4) 0.2921(3) 0.0797(16) Uani 1 1 d .
H62A H 0.8150 0.6130 0.2740 0.120 Uiso 1 1 calc R
H62B H 0.7597 0.6251 0.3357 0.120 Uiso 1 1 calc R
H62C H 0.7711 0.6869 0.2872 0.120 Uiso 1 1 calc R
C63 C 0.3977(5) 0.8709(3) 0.3192(3) 0.0762(16) Uani 1 1 d .
H63A H 0.4674 0.8689 0.3224 0.091 Uiso 1 1 calc R
H63B H 0.3447 0.8105 0.3123 0.091 Uiso 1 1 calc R
C64 C 0.3813(4) 0.9170(3) 0.3798(3) 0.0772(17) Uani 1 1 d .
H64A H 0.3092 0.9145 0.3792 0.093 Uiso 1 1 calc R
H64B H 0.4310 0.9785 0.3868 0.093 Uiso 1 1 calc R
C65 C 0.3988(5) 0.8742(4) 0.4313(3) 0.0862(18) Uani 1 1 d .
H65A H 0.3565 0.8111 0.4205 0.103 Uiso 1 1 calc R
H65B H 0.4734 0.8833 0.4344 0.103 Uiso 1 1 calc R
C66 C 0.3708(5) 0.9073(5) 0.4935(4) 0.105(2) Uani 1 1 d .
H66A H 0.4065 0.9705 0.5028 0.158 Uiso 1 1 calc R
H66B H 0.3930 0.8826 0.5247 0.158 Uiso 1 1 calc R
H66C H 0.2948 0.8902 0.4929 0.158 Uiso 1 1 calc R
C67 C 0.2884(4) 0.9211(3) 0.2601(3) 0.0728(16) Uani 1 1 d .
H67A H 0.2879 0.9632 0.2962 0.087 Uiso 1 1 calc R
H67B H 0.2857 0.9460 0.2233 0.087 Uiso 1 1 calc R
C68 C 0.1908(4) 0.8386(3) 0.2572(3) 0.0766(16) Uani 1 1 d .
H68A H 0.1886 0.7960 0.2207 0.092 Uiso 1 1 calc R
H68B H 0.1913 0.8130 0.2939 0.092 Uiso 1 1 calc R
C69 C 0.0960(4) 0.8601(4) 0.2540(3) 0.0875(18) Uani 1 1 d .
H69A H 0.0998 0.9037 0.2903 0.105 Uiso 1 1 calc R
H69B H 0.0964 0.8857 0.2171 0.105 Uiso 1 1 calc R
C70 C -0.0036(5) 0.7818(4) 0.2517(3) 0.102(2) Uani 1 1 d .
H70A H -0.0089 0.7396 0.2149 0.153 Uiso 1 1 calc R
H70B H -0.0632 0.7982 0.2506 0.153 Uiso 1 1 calc R
H70C H -0.0041 0.7563 0.2880 0.153 Uiso 1 1 calc R
C71 C 0.4785(4) 1.0000(3) 0.2681(3) 0.0758(17) Uani 1 1 d .
H71A H 0.4699 1.0229 0.2314 0.091 Uiso 1 1 calc R
H71B H 0.4688 1.0381 0.3040 0.091 Uiso 1 1 calc R
C72 C 0.5885(5) 1.0064(4) 0.2735(6) 0.165(5) Uani 1 1 d .
H72A H 0.6053 0.9799 0.2343 0.198 Uiso 1 1 calc R
H72B H 0.5955 0.9745 0.3054 0.198 Uiso 1 1 calc R
C73 C 0.6645(5) 1.1009(4) 0.2903(5) 0.137(4) Uani 1 1 d .
H73A H 0.6896 1.1213 0.2518 0.165 Uiso 1 1 calc R
H73B H 0.6242 1.1341 0.3083 0.165 Uiso 1 1 calc R
C74 C 0.7429(11) 1.1206(5) 0.3259(6) 0.256(9) Uani 1 1 d .
H74A H 0.7210 1.0965 0.3630 0.384 Uiso 1 1 calc R
H74B H 0.7786 1.1837 0.3367 0.384 Uiso 1 1 calc R
H74C H 0.7909 1.0973 0.3060 0.384 Uiso 1 1 calc R
C75 C 0.4002(4) 0.8489(3) 0.2081(3) 0.0736(16) Uani 1 1 d .
H75A H 0.3505 0.7893 0.2103 0.088 Uiso 1 1 calc R
H75B H 0.4717 0.8503 0.2099 0.088 Uiso 1 1 calc R
C76 C 0.3784(5) 0.8695(4) 0.1460(3) 0.0836(18) Uani 1 1 d .
H76A H 0.3026 0.8548 0.1393 0.100 Uiso 1 1 calc R
H76B H 0.4165 0.9323 0.1465 0.100 Uiso 1 1 calc R
C77 C 0.4121(5) 0.8198(4) 0.0938(3) 0.0880(19) Uani 1 1 d .
H77A H 0.3802 0.7575 0.0960 0.106 Uiso 1 1 calc R
H77B H 0.4892 0.8393 0.0980 0.106 Uiso 1 1 calc R
C78 C 0.3796(6) 0.8327(4) 0.0320(3) 0.101(2) Uani 1 1 d .
H78A H 0.3033 0.8129 0.0276 0.152 Uiso 1 1 calc R
H78B H 0.4021 0.7994 -0.0007 0.152 Uiso 1 1 calc R
H78C H 0.4126 0.8942 0.0293 0.152 Uiso 1 1 calc R
C79 C 0.8174(8) 0.9825(6) 0.4442(4) 0.147(3) Uani 1 1 d .
H79A H 0.7956 1.0041 0.4830 0.221 Uiso 1 1 calc R
H79B H 0.7570 0.9552 0.4140 0.221 Uiso 1 1 calc R
H79C H 0.8718 1.0308 0.4294 0.221 Uiso 1 1 calc R
C80 C 0.8592(6) 0.9187(5) 0.4535(4) 0.097(2) Uani 1 1 d .
C81 C 0.8818(5) 0.8688(4) 0.4005(3) 0.0943(19) Uani 1 1 d .
H81A H 0.9323 0.8468 0.4128 0.141 Uiso 1 1 calc R
H81B H 0.9113 0.9058 0.3702 0.141 Uiso 1 1 calc R
H81C H 0.8169 0.8202 0.3826 0.141 Uiso 1 1 calc R
H15 H -0.182(4) 0.352(3) 0.352(2) 0.067(14) Uiso 1 1 d .
H21 H -0.097(4) 0.491(3) 0.505(2) 0.067(15) Uiso 1 1 d .
H22 H 0.148(4) 0.531(4) 0.699(3) 0.091(18) Uiso 1 1 d .
H9 H 0.166(3) 0.549(3) 0.384(2) 0.042(13) Uiso 1 1 d .
H12 H -0.042(4) 0.342(3) 0.313(3) 0.076(17) Uiso 1 1 d .
H23 H 0.114(4) 0.682(3) 0.764(2) 0.064(14) Uiso 1 1 d .
H16 H 0.036(4) 0.398(3) 0.274(2) 0.048(15) Uiso 1 1 d .
H24 H 0.025(7) 0.536(5) 0.205(4) 0.16(3) Uiso 1 1 d .
H25 H 0.020(7) 0.591(6) 0.318(4) 0.18(4) Uiso 1 1 d .
H30 H -0.099(9) 0.497(7) 0.208(5) 0.21(4) Uiso 1 1 d .

loop_
_atom_site_aniso_label
_atom_site_aniso_U_11
_atom_site_aniso_U_22
_atom_site_aniso_U_33
_atom_site_aniso_U_23
_atom_site_aniso_U_13
_atom_site_aniso_U_12
P1 0.0412(6) 0.0429(7) 0.0463(7) 0.0024(5) 0.0111(5) 0.0137(5)
O1 0.082(2) 0.056(2) 0.057(2) 0.0089(16) 0.0330(19) 0.0277(18)
N1 0.069(3) 0.056(2) 0.044(2) -0.0001(18) 0.016(2) 0.015(2)
C1 0.063(3) 0.056(3) 0.042(3) 0.012(2) 0.016(2) 0.030(3)
P2 0.0433(6) 0.0392(6) 0.0449(7) 0.0059(5) 0.0014(5) 0.0132(5)
O2 0.049(2) 0.123(3) 0.049(2) 0.015(2) 0.0098(17) 0.032(2)
N2 0.052(2) 0.059(2) 0.040(2) 0.0055(18) 0.0112(17) 0.0240(19)
C2 0.049(3) 0.058(3) 0.042(3) 0.012(2) 0.011(2) 0.032(2)
P3 0.0392(6) 0.0439(6) 0.0387(6) 0.0047(5) 0.0051(5) 0.0178(5)
O3 0.0454(18) 0.0547(19) 0.0457(18) 0.0070(14) 0.0068(14) 0.0105(15)
N3 0.050(2) 0.059(2) 0.039(2) 0.0051(17) 0.0057(17) 0.0245(19)
C3 0.061(3) 0.060(3) 0.037(3) 0.008(2) 0.010(2) 0.029(3)
O4 0.062(3) 0.078(3) 0.339(9) -0.090(4) 0.033(4) 0.016(2)
N4 0.051(2) 0.066(3) 0.040(2) 0.0048(18) 0.0076(18) 0.027(2)
C4 0.064(3) 0.066(3) 0.050(3) 0.020(2) 0.017(2) 0.031(3)
O5 0.0513(18) 0.0484(18) 0.0523(19) 0.0008(14) 0.0138(15) 0.0126(15)
N5 0.0394(19) 0.051(2) 0.034(2) 0.0067(16) 0.0053(16) 0.0141(17)
C5 0.053(3) 0.064(3) 0.058(3) 0.016(3) 0.011(3) 0.020(2)
O6 0.0486(18) 0.0492(18) 0.063(2) 0.0046(15) 0.0195(15) 0.0137(15)
N6 0.044(2) 0.042(2) 0.038(2) 0.0059(15) 0.0045(16) 0.0156(16)
C6 0.055(3) 0.062(3) 0.050(3) 0.007(2) 0.002(2) 0.024(3)
O7 0.056(2) 0.056(2) 0.083(3) 0.0192(17) 0.0286(18) 0.0291(17)
N7 0.055(2) 0.045(2) 0.052(2) 0.0006(17) 0.0068(19) 0.0148(19)
C7 0.053(3) 0.054(3) 0.041(3) 0.008(2) 0.010(2) 0.031(2)
O8 0.0406(18) 0.075(2) 0.054(2) 0.0103(18) 0.0097(16) 0.0151(17)
N8 0.050(3) 0.098(4) 0.157(5) -0.059(4) 0.036(3) 0.011(3)
C8 0.052(3) 0.068(3) 0.051(3) 0.003(2) 0.006(2) 0.034(3)
O9 0.0426(16) 0.0430(17) 0.0472(18) 0.0102(13) 0.0024(13) 0.0105(13)
N9 0.047(2) 0.046(2) 0.053(2) 0.0085(17) 0.0017(17) 0.0234(17)
C9 0.046(3) 0.057(3) 0.041(3) 0.004(2) 0.009(2) 0.029(2)
O10 0.0461(17) 0.0460(17) 0.0536(19) 0.0089(14) -0.0021(14) 0.0135(14)
N10 0.051(2) 0.045(2) 0.043(2) 0.0076(16) 0.0027(17) 0.0224(18)
C10 0.042(3) 0.062(3) 0.051(3) 0.014(2) 0.012(2) 0.025(2)
O11 0.0480(19) 0.061(2) 0.052(2) 0.0005(15) 0.0028(16) 0.0222(16)
N11 0.059(3) 0.038(2) 0.104(4) 0.005(2) -0.016(2) 0.021(2)
C11 0.039(2) 0.053(3) 0.042(3) 0.003(2) 0.001(2) 0.018(2)
O12 0.0531(18) 0.0411(17) 0.0483(19) 0.0107(14) -0.0059(15) 0.0087(14)
C12 0.051(3) 0.046(2) 0.034(2) 0.0081(19) 0.007(2) 0.026(2)
O13 0.0454(16) 0.0422(16) 0.0450(18) 0.0067(13) 0.0004(13) 0.0154(14)
C13 0.042(2) 0.050(3) 0.041(3) 0.004(2) 0.005(2) 0.012(2)
O14 0.0423(17) 0.067(2) 0.0443(19) 0.0050(15) 0.0068(14) 0.0299(15)
C14 0.043(2) 0.060(3) 0.042(3) 0.004(2) -0.001(2) 0.019(2)
O15 0.0483(17) 0.0397(16) 0.0448(18) 0.0092(13) 0.0012(14) 0.0177(14)
C15 0.043(2) 0.043(2) 0.042(3) 0.008(2) 0.001(2) 0.021(2)
O16 0.0401(16) 0.0564(18) 0.0398(17) 0.0072(13) 0.0047(13) 0.0199(14)
C16 0.045(3) 0.039(2) 0.046(3) 0.0094(19) -0.003(2) 0.015(2)
O17 0.063(3) 0.192(6) 0.093(3) 0.076(4) 0.003(3) 0.021(3)
C17 0.050(3) 0.058(3) 0.052(3) 0.014(2) 0.001(2) 0.025(2)
O18 0.0481(19) 0.042(2) 0.059(2) 0.0060(16) 0.0101(16) 0.0206(17)
C18 0.052(3) 0.063(3) 0.063(3) 0.008(3) -0.008(3) 0.018(3)
O19 0.310(9) 0.174(6) 0.108(5) 0.063(4) 0.071(5) 0.172(7)
C19 0.067(4) 0.053(3) 0.060(3) -0.004(2) -0.012(3) 0.016(3)
C20 0.075(4) 0.049(3) 0.049(3) -0.001(2) 0.001(3) 0.023(3)
C21 0.055(3) 0.041(2) 0.044(3) 0.006(2) 0.001(2) 0.019(2)
C22 0.062(4) 0.067(4) 0.140(6) -0.034(4) 0.037(4) 0.012(3)
C23 0.160(7) 0.078(5) 0.111(6) -0.030(4) 0.086(5) -0.041(5)
C24 0.160(8) 0.082(5) 0.127(7) -0.016(5) 0.043(6) -0.019(5)
C26 0.168(10) 0.205(12) 0.230(13) 0.026(10) -0.063(9) 0.104(9)
C31 0.049(3) 0.050(3) 0.059(3) 0.008(2) 0.005(2) 0.028(2)
C32 0.049(3) 0.056(3) 0.070(3) 0.005(2) 0.001(2) 0.027(2)
C33 0.056(3) 0.061(3) 0.082(4) 0.005(3) -0.004(3) 0.023(3)
C34 0.087(4) 0.062(4) 0.080(4) 0.009(3) -0.005(3) 0.022(3)
C35 0.044(3) 0.050(3) 0.065(3) 0.008(2) 0.006(2) 0.025(2)
C36 0.049(3) 0.058(3) 0.070(3) 0.004(3) 0.006(2) 0.024(2)
C37 0.052(3) 0.062(3) 0.086(4) -0.001(3) 0.011(3) 0.023(3)
C38 0.068(4) 0.087(4) 0.077(4) -0.009(3) 0.017(3) 0.023(3)
C39 0.058(3) 0.041(2) 0.055(3) 0.008(2) 0.007(2) 0.023(2)
C40 0.065(3) 0.049(3) 0.077(4) 0.013(3) 0.002(3) 0.016(3)
C41 0.066(3) 0.055(3) 0.077(4) 0.002(3) 0.013(3) 0.016(3)
C42 0.116(5) 0.063(4) 0.098(5) -0.008(3) -0.029(4) 0.011(4)
C43 0.048(3) 0.048(3) 0.079(4) 0.021(2) 0.002(2) 0.020(2)
C44 0.055(3) 0.047(3) 0.065(3) 0.012(2) 0.008(2) 0.020(2)
C45 0.050(3) 0.067(3) 0.079(4) 0.028(3) 0.007(3) 0.020(3)
C46 0.069(4) 0.099(5) 0.099(5) 0.048(4) 0.022(3) 0.033(3)
C47 0.045(3) 0.062(3) 0.049(3) 0.004(2) 0.001(2) 0.029(2)
C48 0.058(3) 0.048(3) 0.068(3) 0.004(2) 0.005(2) 0.025(2)
C49 0.060(3) 0.067(3) 0.069(4) 0.022(3) 0.011(3) 0.030(3)
C50 0.071(4) 0.066(4) 0.093(4) 0.012(3) -0.002(3) 0.016(3)
C51 0.057(3) 0.052(3) 0.047(3) 0.012(2) 0.008(2) 0.026(2)
C52 0.060(3) 0.064(3) 0.090(4) 0.025(3) -0.006(3) 0.016(3)
C53 0.063(3) 0.057(3) 0.078(4) 0.022(3) 0.017(3) 0.024(3)
C54 0.088(5) 0.085(5) 0.167(8) 0.065(5) 0.002(5) 0.012(4)
C55 0.044(3) 0.055(3) 0.081(4) 0.006(3) -0.002(2) 0.026(2)
C56 0.066(3) 0.077(4) 0.085(4) -0.011(3) 0.010(3) 0.044(3)
C57 0.068(4) 0.078(4) 0.123(6) -0.001(4) 0.021(4) 0.037(3)
C58 0.110(6) 0.106(6) 0.131(6) -0.002(5) 0.048(5) 0.062(5)
C59 0.067(3) 0.048(3) 0.050(3) 0.007(2) 0.001(2) 0.023(2)
C60 0.074(3) 0.066(3) 0.057(3) 0.025(3) 0.016(3) 0.032(3)
C61 0.087(4) 0.064(3) 0.056(3) 0.014(3) 0.021(3) 0.035(3)
C62 0.093(4) 0.071(4) 0.077(4) 0.015(3) 0.015(3) 0.034(3)
C63 0.074(4) 0.049(3) 0.105(5) 0.008(3) -0.015(3) 0.028(3)
C64 0.067(3) 0.051(3) 0.110(5) 0.012(3) -0.010(3) 0.020(3)
C65 0.077(4) 0.066(4) 0.114(5) 0.008(4) 0.000(4) 0.031(3)
C66 0.073(4) 0.094(5) 0.136(7) 0.012(5) 0.003(4) 0.023(4)
C67 0.064(3) 0.045(3) 0.107(5) 0.002(3) -0.016(3) 0.025(3)
C68 0.062(3) 0.062(3) 0.100(5) 0.008(3) -0.004(3) 0.022(3)
C69 0.069(4) 0.076(4) 0.115(5) 0.017(4) 0.008(4) 0.026(3)
C70 0.076(4) 0.094(5) 0.126(6) 0.024(4) 0.007(4) 0.023(4)
C71 0.068(3) 0.034(3) 0.122(5) 0.003(3) -0.017(3) 0.021(2)
C72 0.065(4) 0.045(4) 0.371(15) 0.047(6) -0.061(6) 0.005(3)
C73 0.076(4) 0.060(4) 0.256(11) 0.060(5) -0.065(6) -0.004(3)
C74 0.342(17) 0.056(5) 0.313(16) -0.002(7) -0.240(15) 0.037(7)
C75 0.061(3) 0.040(3) 0.120(5) 0.006(3) -0.010(3) 0.023(2)
C76 0.078(4) 0.053(3) 0.120(5) 0.002(3) -0.007(4) 0.032(3)
C77 0.080(4) 0.050(3) 0.126(6) -0.013(3) -0.007(4) 0.029(3)
C78 0.118(6) 0.074(4) 0.108(6) -0.006(4) 0.011(4) 0.043(4)
C79 0.203(10) 0.129(7) 0.167(9) 0.053(6) 0.032(7) 0.117(7)
C80 0.123(6) 0.096(5) 0.103(6) 0.055(4) 0.029(4) 0.061(4)
C81 0.095(5) 0.098(5) 0.103(5) 0.018(4) 0.017(4) 0.052(4)

loop_
_atom_type_symbol
_atom_type_description
_atom_type_scat_dispersion_real
_atom_type_scat_dispersion_imag
_atom_type_scat_source
C C 0.0033 0.0016 'International Tables Vol C Tables 4.2.6.8 and 6.1.1.4'
H H 0.0000 0.0000 'International Tables Vol C Tables 4.2.6.8 and 6.1.1.4'
N N 0.0061 0.0033 'International Tables Vol C Tables 4.2.6.8 and 6.1.1.4'
O O 0.0106 0.0060 'International Tables Vol C Tables 4.2.6.8 and 6.1.1.4'
P P 0.1023 0.0942 'International Tables Vol C Tables 4.2.6.8 and 6.1.1.4'

loop_
_geom_angle_atom_site_label_1
_geom_angle_atom_site_label_2
_geom_angle_atom_site_label_3
_geom_angle
O5 P1 O6 115.42(18)
O5 P1 O8 110.56(19)
O6 P1 O8 106.54(19)
O5 P1 O7 110.07(19)
O6 P1 O7 107.93(18)
O8 P1 O7 105.83(19)
C1 N1 C23 121.4(4)
O1 C1 N1 123.4(4)
O1 C1 N2 123.7(4)
N1 C1 N2 113.0(4)
O10 P2 O9 115.27(17)
O10 P2 O12 110.63(17)
O9 P2 O12 108.78(17)
O10 P2 O11 106.15(18)
O9 P2 O11 109.85(17)
O12 P2 O11 105.72(18)
C1 N2 C2 126.3(4)
C3 C2 C7 119.9(4)
C3 C2 N2 121.0(4)
C7 C2 N2 119.0(4)
O16 P3 O13 114.44(17)
O16 P3 O14 110.30(16)
O13 P3 O14 107.63(17)
O16 P3 O15 107.65(16)
O13 P3 O15 109.54(16)
O14 P3 O15 107.04(17)
C8 N3 C7 127.1(4)
C4 C3 C2 120.9(4)
C8 N4 C9 127.5(4)
C3 C4 C5 119.5(4)
C15 N5 C12 127.8(4)
C6 C5 C4 119.7(5)
C15 N6 C16 123.9(4)
C5 C6 C7 121.8(5)
C22 N7 C21 124.7(4)
C6 C7 C2 118.2(4)
C6 C7 N3 123.1(4)
C2 C7 N3 118.7(4)
C22 N8 C27 119.8(6)
O2 C8 N3 124.8(4)
O2 C8 N4 122.8(4)
N3 C8 N4 112.4(4)
C35 N9 C43 107.1(3)
C35 N9 C31 111.0(3)
C43 N9 C31 110.9(3)
C35 N9 C39 111.2(3)
C43 N9 C39 111.5(3)
C31 N9 C39 105.3(3)
C14 C9 C10 117.4(4)
C14 C9 N4 117.8(4)
C10 C9 N4 124.8(4)
C59 N10 C47 113.0(3)
C59 N10 C51 111.2(3)
C47 N10 C51 106.0(3)
C59 N10 C55 105.2(3)
C47 N10 C55 111.0(3)
C51 N10 C55 110.6(3)
C9 C10 C11 121.3(4)
C63 N11 C75 107.3(4)
C63 N11 C67 110.2(4)
C75 N11 C67 111.7(4)
C63 N11 C71 111.4(4)
C75 N11 C71 110.4(4)
C67 N11 C71 105.9(3)
C12 C11 C10 121.0(4)
C11 C12 C13 117.7(4)
C11 C12 N5 124.7(4)
C13 C12 N5 117.7(4)
C14 C13 C12 120.8(4)
C13 C14 C9 121.8(4)
O3 C15 N5 123.4(4)
O3 C15 N6 122.7(4)
N5 C15 N6 113.9(4)
C17 C16 N6 121.5(4)
C17 C16 C21 118.8(4)
N6 C16 C21 119.6(4)
C16 C17 C18 121.0(5)
C19 C18 C17 119.4(5)
C20 C19 C18 120.6(5)
C19 C20 C21 121.3(5)
C20 C21 N7 122.0(4)
C20 C21 C16 118.9(4)
N7 C21 C16 119.1(4)
O4 C22 N8 123.4(5)
O4 C22 N7 121.9(5)
N8 C22 N7 114.6(5)
C24 C23 N1 118.7(6)
C23 C24 C25 123.2(11)
C24 C25 C26 114.4(13)
C28 C27 N8 108.5(7)
C27 C28 C29 114.9(8)
C30 C29 C28 117.3(12)
N9 C31 C32 117.1(3)
C33 C32 C31 109.4(4)
C32 C33 C34 113.6(4)
C36 C35 N9 115.7(3)
C35 C36 C37 111.6(4)
C38 C37 C36 111.3(4)
C40 C39 N9 116.3(4)
C39 C40 C41 110.4(4)
C42 C41 C40 114.7(5)
C44 C43 N9 115.8(3)
C43 C44 C45 110.5(4)
C46 C45 C44 111.7(4)
C48 C47 N10 117.0(4)
C47 C48 C49 109.6(4)
C50 C49 C48 113.9(4)
C52 C51 N10 116.4(4)
C53 C52 C51 111.4(4)
C54 C53 C52 115.9(5)
C56 C55 N10 115.4(4)
C55 C56 C57 112.3(5)
C56 C57 C58 112.3(5)
N10 C59 C60 116.8(4)
C59 C60 C61 111.3(4)
C62 C61 C60 115.0(5)
N11 C63 C64 116.3(4)
C63 C64 C65 109.7(5)
C66 C65 C64 114.6(5)
C68 C67 N11 114.5(4)
C69 C68 C67 108.5(4)
C70 C69 C68 111.6(5)
C72 C71 N11 116.3(4)
C71 C72 C73 109.8(5)
C74 C73 C72 119.0(7)
N11 C75 C76 115.3(4)
C77 C76 C75 111.8(5)
C76 C77 C78 111.6(5)
O19 C80 C81 122.1(6)
O19 C80 C79 119.0(8)
C81 C80 C79 118.8(7)

loop_
_geom_bond_atom_site_label_1
_geom_bond_atom_site_label_2
_geom_bond_distance
P1 O5 1.483(3)
P1 O6 1.490(3)
P1 O8 1.573(4)
P1 O7 1.577(3)
O1 C1 1.229(5)
N1 C1 1.348(6)
N1 C23 1.430(7)
C1 N2 1.378(6)
P2 O10 1.485(3)
P2 O9 1.506(3)
P2 O12 1.566(3)
P2 O11 1.594(3)
O2 C8 1.214(6)
N2 C2 1.430(6)
C2 C3 1.387(6)
C2 C7 1.399(6)
P3 O16 1.500(3)
P3 O13 1.514(3)
P3 O14 1.560(3)
P3 O15 1.567(3)
O3 C15 1.236(5)
N3 C8 1.360(6)
N3 C7 1.416(5)
C3 C4 1.379(7)
O4 C22 1.222(7)
N4 C8 1.385(6)
N4 C9 1.402(5)
C4 C5 1.386(7)
N5 C15 1.360(5)
N5 C12 1.402(5)
C5 C6 1.376(7)
N6 C15 1.373(5)
N6 C16 1.413(5)
C6 C7 1.386(6)
N7 C22 1.349(6)
N7 C21 1.406(6)
N8 C22 1.348(7)
N8 C27 1.472(9)
N9 C35 1.518(5)
N9 C43 1.521(6)
N9 C31 1.521(5)
N9 C39 1.531(5)
C9 C14 1.380(6)
C9 C10 1.387(6)
N10 C59 1.505(6)
N10 C47 1.510(5)
N10 C51 1.521(5)
N10 C55 1.536(5)
C10 C11 1.388(6)
N11 C63 1.510(7)
N11 C75 1.522(7)
N11 C67 1.528(6)
N11 C71 1.531(6)
C11 C12 1.379(6)
C12 C13 1.396(6)
C13 C14 1.377(6)
C16 C17 1.390(6)
C16 C21 1.414(6)
C17 C18 1.398(6)
C18 C19 1.372(7)
O19 C80 1.200(8)
C19 C20 1.371(7)
C20 C21 1.391(6)
C23 C24 1.374(9)
C24 C25 1.411(16)
C25 C26 1.454(15)
C27 C28 1.429(10)
C28 C29 1.545(12)
C29 C30 1.226(13)
C31 C32 1.524(6)
C32 C33 1.507(6)
C33 C34 1.520(7)
C35 C36 1.505(7)
C36 C37 1.529(6)
C37 C38 1.512(8)
C39 C40 1.505(6)
C40 C41 1.517(7)
C41 C42 1.494(8)
C43 C44 1.520(7)
C44 C45 1.521(7)
C45 C46 1.502(8)
C47 C48 1.494(6)
C48 C49 1.533(7)
C49 C50 1.493(7)
C51 C52 1.500(7)
C52 C53 1.499(7)
C53 C54 1.481(8)
C55 C56 1.492(7)
C56 C57 1.538(7)
C57 C58 1.542(9)
C59 C60 1.509(7)
C60 C61 1.521(7)
C61 C62 1.478(8)
C63 C64 1.512(8)
C64 C65 1.526(8)
C65 C66 1.518(9)
C67 C68 1.515(7)
C68 C69 1.513(8)
C69 C70 1.493(8)
C71 C72 1.497(8)
C72 C73 1.523(8)
C73 C74 1.247(10)
C75 C76 1.540(8)
C76 C77 1.513(8)
C77 C78 1.524(9)
C79 C80 1.471(9)
C80 C81 1.450(9)
